data_2006697
loop_
_publ_author_name
'Hartung, Jens'
'Svoboda, Ingrid'
'Fuess, Hartmut'
'Duarte, Maria Teresa'

_publ_section_title
;
 Lone-Pair Repulsion in Cyclic Hydroxamic Acid <i>O</i>-Esters:
 <i>N</i>-Cyclohexyloxy-2(1<i>H</i>)-pyridone
;
_journal_issue 11
_journal_name_full 'Acta Crystallographica Section C'
_journal_page_first 1629
_journal_page_last 1631
_journal_paper_doi 10.1107/S0108270197008846
_journal_volume 53
_journal_year 1997
_chemical_formula_sum 'C11 H15 N O2'
_chemical_formula_weight 193.27
_chemical_melting_point 354.1(10)
_chemical_name_systematic
;
 ?
;
_space_group_IT_number 33
_symmetry_cell_setting orthorhombic
_symmetry_space_group_name_Hall 'P 2c -2n'
_symmetry_space_group_name_H-M 'P n a 21'
_audit_creation_method SHELXL
_cell_angle_alpha 90.00
_cell_angle_beta 90.00
_cell_angle_gamma 90.00
_cell_formula_units_Z 4
_cell_length_a 14.486(2)
_cell_length_b 11.1562(7)
_cell_length_c 6.373(2)
_cell_measurement_reflns_used 25
_cell_measurement_temperature 295(2)
_cell_measurement_theta_max 11.94
_cell_measurement_theta_min 2.80
_cell_volume 1029.9(4)
_computing_cell_refinement 'CAD-4 EXPRESS'
_computing_data_collection 'CAD-4 EXPRESS (Enraf-Nonius, 1994)'
_computing_data_reduction 'CAD-4red (Geselle, 1994)'
_computing_molecular_graphics 'Xtal3.2 (Hall, Flack & Stewart, 1992)'
_computing_structure_refinement 'SHELXL93 (Sheldrick, 1993)'
_computing_structure_solution 'SHELXS86 (Sheldrick, 1985)'
_diffrn_ambient_temperature 295(2)
_diffrn_measurement_device 'Enraf-Nonius Turbo-CAD4'
_diffrn_measurement_method \w/2\q
_diffrn_radiation_monochromator graphite
_diffrn_radiation_source 'fine-focus sealed tube'
_diffrn_radiation_type MoK\a
_diffrn_radiation_wavelength 0.71093
_diffrn_reflns_av_R_equivalents 0.0100
_diffrn_reflns_av_sigmaI/netI 0.0175
_diffrn_reflns_limit_h_max 15
_diffrn_reflns_limit_h_min -1
_diffrn_reflns_limit_k_max 12
_diffrn_reflns_limit_k_min -1
_diffrn_reflns_limit_l_max 4
_diffrn_reflns_limit_l_min -7
_diffrn_reflns_number 1552
_diffrn_reflns_theta_max 23.00
_diffrn_reflns_theta_min 2.30
_diffrn_standards_decay_% 1
_diffrn_standards_interval_time 90
_diffrn_standards_number 3
_exptl_absorpt_coefficient_mu 0.078
_exptl_absorpt_correction_T_max 0.9902
_exptl_absorpt_correction_T_min 0.9607
_exptl_absorpt_correction_type 'empirical  \y scans (North, Phillips & Mathews, 1968)'
_exptl_crystal_colour colourless
_exptl_crystal_density_diffrn 1.246
_exptl_crystal_density_meas ?
_exptl_crystal_description needle
_exptl_crystal_F_000 416
_exptl_crystal_size_max 0.88
_exptl_crystal_size_mid 0.10
_exptl_crystal_size_min 0.10
_refine_diff_density_max 0.196
_refine_diff_density_min -0.149
_refine_ls_extinction_coef 0.013(4)
_refine_ls_extinction_method SHELXL
_refine_ls_goodness_of_fit_all 1.114
_refine_ls_goodness_of_fit_obs 1.118
_refine_ls_hydrogen_treatment 'H atoms refined using a riding model'
_refine_ls_matrix_type full
_refine_ls_number_parameters 128
_refine_ls_number_reflns 1290
_refine_ls_number_restraints 1
_refine_ls_restrained_S_all 1.114
_refine_ls_restrained_S_obs 1.117
_refine_ls_R_factor_all 0.0434
_refine_ls_R_factor_obs .0380
_refine_ls_shift/esd_max 0.001
_refine_ls_shift/esd_mean 0.000
_refine_ls_structure_factor_coef Fsqd
_refine_ls_weighting_details 'w = 1/[\s^2^(Fo^2^)+(0.0624P)^2^] where P=(Fo^2^+2Fc^2^)/3'
_refine_ls_weighting_scheme calc
_refine_ls_wR_factor_all 0.0917
_refine_ls_wR_factor_obs .0873
_reflns_number_observed 1173
_reflns_number_total 1290
_reflns_observed_criterion >2sigma(I)
_cod_data_source_file ka1240.cif
_cod_data_source_block har18
_cod_depositor_comments
;
The following automatic conversions were performed:
'_geom_bond_publ_flag' value 'YES' changed to 'yes' according to
'/home/saulius/struct/CIF-dictionaries/cif_core.dic' dictionary named
'cif_core.dic' version 2.4.1 from 2010-06-29 (15 times).

Automatic conversion script
Id: cif_fix_enum 1527 2010-12-29 10:47:43Z saulius 

The following automatic conversions were performed:

'_chemical_melting_point' value '80-82\%C' was changed to '354.1(10)'
- it was converted from degrees Celsius(C) to Kelvins(K), the average
value was taken and precision was estimated.

Automatic conversion script
Id: cif_fix_values 1646 2011-03-28 12:23:43Z adriana 

The following automatic conversions were performed:

'_chemical_melting_point' value '80-82\%C' was changed to '354.1(10)'
- it was converted from degrees Celsius(C) to Kelvins(K), the average
value was taken and precision was estimated.

'_geom_bond_publ_flag'
value 'YES' changed to 'yes' according to
/home/saulius/struct/CIF-dictionaries/cif_core.dic dictionary named
'cif_core.dic' version 2.4.1 from 2010-06-29 (15
times).

'_geom_angle_publ_flag' value 'YES' changed to 'yes'
according to /home/saulius/struct/CIF-dictionaries/cif_core.dic
dictionary named 'cif_core.dic' version 2.4.1 from 2010-06-29 (11
times).

'_geom_torsion_publ_flag' value 'YES' changed to 'yes'
according to /home/saulius/struct/CIF-dictionaries/cif_core.dic
dictionary named 'cif_core.dic' version 2.4.1 from 2010-06-29 (14
times).

Automatic conversion script
Id: cif_fix_values 1715 2011-07-08 13:25:40Z adriana 

The following automatic conversions were performed:

'_exptl_crystal_density_meas' value 'not measured' was changed to '?'
- the value is perceived as not measured.

Automatic conversion script
Id: cif_fix_values 3008 2015-01-20 13:52:24Z robertas 

The following automatic conversions were performed:

'_refine_ls_weighting_scheme' value 'calc w =
1/[\s^2^(Fo^2^)+(0.0624P)^2^] where P=(Fo^2^+2Fc^2^)/3' was changed
to 'calc'. New tag '_refine_ls_weighting_details' was created. The
value of the new tag was set to 'w = 1/[\s^2^(Fo^2^)+(0.0624P)^2^]
where P=(Fo^2^+2Fc^2^)/3'.

Automatic conversion script
Id: cif_fix_values 3143 2015-03-26 13:38:13Z robertas 
;
_cod_database_code 2006697

loop_
_symmetry_equiv_pos_as_xyz
'x, y, z'
'-x+1/2, y+1/2, z+1/2'
'x+1/2, -y+1/2, z'
'-x, -y, z+1/2'

loop_
_atom_site_aniso_label
_atom_site_aniso_U_11
_atom_site_aniso_U_22
_atom_site_aniso_U_33
_atom_site_aniso_U_12
_atom_site_aniso_U_13
_atom_site_aniso_U_23
C2 .0443(14) .0419(12) .049(2) .0055(10) .0040(12) -.0031(13)
C3 .0441(13) .0553(14) .060(2) -.0065(11) .0031(12) .0063(14)
C4 .0435(13) .0452(13) .078(2) -.0092(11) -.0004(14) .0025(14)
C5 .052(2) .0495(14) .063(2) -.0061(11) -.0055(14) -.0089(15)
C6 .0499(14) .0494(13) .0433(14) .0061(11) -.0004(12) -.0024(13)
C7 .0461(13) .0396(12) .059(2) -.0038(10) -.0081(11) .0054(11)
C8 .0463(15) .0394(12) .094(2) .0022(10) -.0028(14) -.0052(15)
C9 .0464(14) .077(2) .071(2) -.0013(13) .0054(13) -.016(2)
C10 .055(2) .076(2) .088(2) -.0176(14) .004(2) .014(2)
C11 .062(2) .0385(13) .099(2) -.0104(12) -.008(2) .005(2)
C12 .0603(15) .0505(15) .075(2) -.0095(12) -.0024(14) -.0145(14)
N1 .0411(10) .0322(9) .0505(13) .0003(8) .0033(10) .0016(10)
O1 .0457(9) .0280(7) .0681(11) .0007(6) -.0021(8) .0046(7)
O2 .0801(13) .0594(10) .0583(12) -.0080(9) .0115(11) -.0153(11)

loop_
_atom_site_label
_atom_site_fract_x
_atom_site_fract_y
_atom_site_fract_z
_atom_site_U_iso_or_equiv
_atom_site_thermal_displace_type
_atom_site_calc_flag
_atom_site_refinement_flags
_atom_site_occupancy
_atom_site_disorder_group
_atom_site_type_symbol
C2 .2922(2) .0769(2) .3664(4) .0451(6) Uani d . 1 . C
C3 .2385(2) -.0318(2) .3774(5) .0531(6) Uani d . 1 . C
H3 .2155(2) -.0562(2) .5067(5) .064 Uiso calc R 1 . H
C4 .2208(2) -.0989(2) .2084(5) .0555(8) Uani d . 1 . C
H4 .1872(2) -.1693(2) .2234(5) .067 Uiso calc R 1 . H
C5 .2518(2) -.0653(2) .0109(5) .0548(7) Uani d . 1 . C
H5 .2390(2) -.1127(2) -.1056(5) .066 Uiso calc R 1 . H
C6 .3011(2) .0380(2) -.0101(4) .0475(6) Uani d . 1 . C
H6 .3209(2) .0638(2) -.1413(4) .057 Uiso calc R 1 . H
C7 .46840(15) .1903(2) .2016(4) .0482(6) Uani d . 1 . C
H7 .46993(15) .1457(2) .3340(4) .058 Uiso calc R 1 . H
C8 .5216(2) .1225(2) .0378(5) .0600(8) Uani d . 1 . C
H8A .4895(2) .0483(2) .0070(5) .072 Uiso calc R 1 . H
H8B .5818(2) .1021(2) .0937(5) .072 Uiso calc R 1 . H
C9 .5341(2) .1918(2) -.1629(5) .0649(8) Uani d . 1 . C
H9A .4746(2) .2031(2) -.2297(5) .078 Uiso calc R 1 . H
H9B .5730(2) .1465(2) -.2580(5) .078 Uiso calc R 1 . H
C10 .5780(2) .3135(2) -.1204(6) .0728(8) Uani d . 1 . C
H10A .6399(2) .3023(2) -.0657(6) .087 Uiso calc R 1 . H
H10B .5825(2) .3582(2) -.2505(6) .087 Uiso calc R 1 . H
C11 .5207(2) .3836(2) .0365(6) .0666(9) Uani d . 1 . C
H11A .5515(2) .4587(2) .0677(6) .080 Uiso calc R 1 . H
H11B .4612(2) .4022(2) -.0253(6) .080 Uiso calc R 1 . H
C12 .5062(2) .3152(2) .2366(5) .0621(7) Uani d . 1 . C
H12A .4637(2) .3595(2) .3252(5) .074 Uiso calc R 1 . H
H12B .5646(2) .3093(2) .3105(5) .074 Uiso calc R 1 . H
N1 .32073(12) .10240(14) .1659(3) .0413(5) Uani d . 1 . N
O1 .37137(10) .20841(12) .1367(3) .0473(5) Uani d . 1 . O
O2 .31385(13) .1407(2) .5166(3) .0660(6) Uani d . 1 . O

loop_
_atom_type_symbol
_atom_type_description
_atom_type_scat_dispersion_real
_atom_type_scat_dispersion_imag
_atom_type_scat_source
C C 0.0020 0.0020 'International Tables Vol C Tables 4.2.6.8 and 6.1.1.4'
H H 0.0000 0.0000 'International Tables Vol C Tables 4.2.6.8 and 6.1.1.4'
N N 0.0040 0.0030 'International Tables Vol C Tables 4.2.6.8 and 6.1.1.4'
O O 0.0080 0.0060 'International Tables Vol C Tables 4.2.6.8 and 6.1.1.4'

loop_
_geom_angle_atom_site_label_1
_geom_angle_atom_site_label_2
_geom_angle_atom_site_label_3
_geom_angle
_geom_angle_publ_flag
O2 C2 N1 121.8(2) yes
O2 C2 C3 125.8(2) yes
N1 C2 C3 112.4(2) yes
C4 C3 C2 122.4(3) yes
C4 C3 H3 118.8(2) ?
C2 C3 H3 118.8(2) ?
C3 C4 C5 121.2(2) yes
C3 C4 H4 119.4(2) ?
C5 C4 H4 119.40(14) ?
C6 C5 C4 119.1(2) yes
C6 C5 H5 120.4(2) ?
C4 C5 H5 120.44(14) ?
N1 C6 C5 118.4(2) yes
N1 C6 H6 120.82(13) ?
C5 C6 H6 120.8(2) ?
O1 C7 C8 111.2(2) ?
O1 C7 C12 105.0(2) ?
C8 C7 C12 112.4(2) ?
O1 C7 H7 109.37(11) ?
C8 C7 H7 109.37(14) ?
C12 C7 H7 109.37(14) ?
C7 C8 C9 113.2(2) ?
C7 C8 H8A 108.94(12) ?
C9 C8 H8A 108.94(14) ?
C7 C8 H8B 108.94(14) ?
C9 C8 H8B 108.94(13) ?
H8A C8 H8B 107.8 ?
C8 C9 C10 110.9(3) ?
C8 C9 H9A 109.46(13) ?
C10 C9 H9A 109.46(15) ?
C8 C9 H9B 109.46(13) ?
C10 C9 H9B 109.5(2) ?
H9A C9 H9B 108.0 ?
C11 C10 C9 110.4(2) ?
C11 C10 H10A 109.6(2) ?
C9 C10 H10A 109.57(14) ?
C11 C10 H10B 109.6(2) ?
C9 C10 H10B 109.6(2) ?
H10A C10 H10B 108.1 ?
C12 C11 C10 112.0(2) ?
C12 C11 H11A 109.21(14) ?
C10 C11 H11A 109.21(13) ?
C12 C11 H11B 109.21(15) ?
C10 C11 H11B 109.2(2) ?
H11A C11 H11B 107.9 ?
C11 C12 C7 113.2(2) ?
C11 C12 H12A 108.95(15) ?
C7 C12 H12A 108.95(14) ?
C11 C12 H12B 108.95(15) ?
C7 C12 H12B 108.95(14) ?
H12A C12 H12B 107.8 ?
C6 N1 C2 126.4(2) yes
C6 N1 O1 116.4(2) yes
C2 N1 O1 117.1(2) yes
N1 O1 C7 110.15(14) yes

loop_
_geom_bond_atom_site_label_1
_geom_bond_atom_site_label_2
_geom_bond_site_symmetry_2
_geom_bond_distance
_geom_bond_publ_flag
C2 O2 . 1.233(3) yes
C2 N1 . 1.373(3) yes
C2 C3 . 1.442(3) yes
C3 C4 . 1.336(4) yes
C3 H3 . .93 ?
C4 C5 . 1.387(4) yes
C4 H4 . .93 ?
C5 C6 . 1.362(3) yes
C5 H5 . .93 ?
C6 N1 . 1.362(3) yes
C6 H6 . .93 ?
C7 O1 . 1.479(3) yes
C7 C8 . 1.502(4) yes
C7 C12 . 1.514(3) yes
C7 H7 . .98 ?
C8 C9 . 1.505(4) yes
C8 H8A . .97 ?
C8 H8B . .97 ?
C9 C10 . 1.523(4) yes
C9 H9A . .97 ?
C9 H9B . .97 ?
C10 C11 . 1.517(4) yes
C10 H10A . .97 ?
C10 H10B . .97 ?
C11 C12 . 1.501(4) yes
C11 H11A . .97 ?
C11 H11B . .97 ?
C12 H12A . .97 ?
C12 H12B . .97 ?
N1 O1 . 1.404(2) yes

loop_
_geom_torsion_atom_site_label_1
_geom_torsion_atom_site_label_2
_geom_torsion_atom_site_label_3
_geom_torsion_atom_site_label_4
_geom_torsion
_geom_torsion_publ_flag
O2 C2 C3 C4 -177.3(3) yes
N1 C2 C3 C4 0.7(3) yes
C2 C3 C4 C5 -1.5(4) yes
C3 C4 C5 C6 0.0(4) yes
C4 C5 C6 N1 2.1(3) yes
O1 C7 C8 C9 66.9(2) ?
C12 C7 C8 C9 -50.5(3) yes
C7 C8 C9 C10 54.5(3) yes
C8 C9 C10 C11 -56.3(3) yes
C9 C10 C11 C12 55.6(3) yes
C10 C11 C12 C7 -52.3(3) ?
O1 C7 C12 C11 -71.9(3) ?
C8 C7 C12 C11 49.1(3) yes
C5 C6 N1 C2 -3.1(3) yes
C5 C6 N1 O1 -179.7(2) yes
O2 C2 N1 C6 179.8(2) ?
C3 C2 N1 C6 1.6(3) ?
O2 C2 N1 O1 -3.6(3) yes
C3 C2 N1 O1 178.3(2) ?
C6 N1 O1 C7 -104.0(2) ?
C2 N1 O1 C7 79.0(2) yes
C8 C7 O1 N1 77.6(2) ?
C12 C7 O1 N1 -160.6(2) ?

loop_
_cod_related_entry_id
_cod_related_entry_database
_cod_related_entry_code
1 ChemSpider 21137431
